data_2202866
loop_
_publ_author_name
'Green, Tyler W.'
'Krause Bauer, Jeanette A.'
'Connick, William B.'

_publ_section_title
;
 Bis(1,4,7-trithiacyclononane-\k^3^<i>S,S</i>',<i>S</i>'')iron(II)
 bis(perchlorate)
;
_journal_issue 10
_journal_name_full 'Acta Crystallographica Section E'
_journal_page_first m953
_journal_page_last m954
_journal_paper_doi 10.1107/S1600536803020385
_journal_volume 59
_journal_year 2003
_chemical_formula_iupac '[Fe (C4 H8 S2)3] (Cl O4)2'
_chemical_formula_moiety 'C12 H24 Fe S6 2+, 2Cl O4 1-'
_chemical_formula_sum 'C12 H24 Cl2 Fe O8 S6'
_chemical_formula_weight 615.42
_chemical_name_systematic
;
bis(1,4,7-trithiacyclononane-S,S',S")-iron(II) bis(perchlorate)
;
_space_group_IT_number 2
_symmetry_cell_setting triclinic
_symmetry_space_group_name_Hall '-P 1'
_symmetry_space_group_name_H-M 'P -1'
_atom_sites_solution_hydrogens geom
_atom_sites_solution_primary direct
_atom_sites_solution_secondary difmap
_audit_creation_method SHELXL-97
_cell_angle_alpha 85.8280(10)
_cell_angle_beta 84.2760(10)
_cell_angle_gamma 73.1290(10)
_cell_formula_units_Z 2
_cell_length_a 8.7854(2)
_cell_length_b 11.37290(10)
_cell_length_c 11.5862(3)
_cell_measurement_reflns_used 7696
_cell_measurement_temperature 175(2)
_cell_measurement_theta_max 28.24
_cell_measurement_theta_min 2.43
_cell_volume 1101.13(4)
_computing_cell_refinement 'SAINT (Bruker, 1997)'
_computing_data_collection 'SMART (Bruker, 1997)'
_computing_data_reduction 'SAINT '
_computing_molecular_graphics 'SHELXTL and DIAMOND (Crystal Impact, 1997)'
_computing_publication_material SHELXTL
_computing_structure_refinement SHELXTL
_computing_structure_solution 'SHELXTL (Sheldrick, 2001)'
_diffrn_ambient_temperature 175(2)
_diffrn_measured_fraction_theta_full 0.98
_diffrn_measured_fraction_theta_max 0.98
_diffrn_measurement_device_type 'Bruker SMART 1K Platform CCD'
_diffrn_measurement_method \w
_diffrn_radiation_monochromator graphite
_diffrn_radiation_source 'sealed tube'
_diffrn_radiation_type MoK\a
_diffrn_radiation_wavelength 0.71073
_diffrn_reflns_av_R_equivalents 0.0212
_diffrn_reflns_av_sigmaI/netI 0.0230
_diffrn_reflns_limit_h_max 11
_diffrn_reflns_limit_h_min -11
_diffrn_reflns_limit_k_max 15
_diffrn_reflns_limit_k_min -15
_diffrn_reflns_limit_l_max 15
_diffrn_reflns_limit_l_min -15
_diffrn_reflns_number 11893
_diffrn_reflns_theta_full 28.24
_diffrn_reflns_theta_max 28.24
_diffrn_reflns_theta_min 2.43
_diffrn_standards_number 0
_exptl_absorpt_coefficient_mu 1.535
_exptl_absorpt_correction_T_max 0.782
_exptl_absorpt_correction_T_min 0.602
_exptl_absorpt_correction_type multi-scan
_exptl_absorpt_process_details '(SADABS; Sheldrick, 1996)'
_exptl_crystal_colour purple
_exptl_crystal_density_diffrn 1.856
_exptl_crystal_density_method 'not measured'
_exptl_crystal_description rod
_exptl_crystal_F_000 632
_exptl_crystal_size_max 0.40
_exptl_crystal_size_mid 0.16
_exptl_crystal_size_min 0.16
_refine_diff_density_max 0.493
_refine_diff_density_min -0.392
_refine_ls_extinction_method none
_refine_ls_goodness_of_fit_ref 1.027
_refine_ls_hydrogen_treatment constr
_refine_ls_matrix_type full
_refine_ls_number_parameters 265
_refine_ls_number_reflns 5333
_refine_ls_number_restraints 0
_refine_ls_restrained_S_all 1.027
_refine_ls_R_factor_all 0.0330
_refine_ls_R_factor_gt 0.0259
_refine_ls_shift/su_max 0.001
_refine_ls_shift/su_mean 0.000
_refine_ls_structure_factor_coef Fsqd
_refine_ls_weighting_details 'calc w = 1/[\s^2^(Fo^2^)+(0.0306P)^2^+0.7215P] where P = (Fo^2^+2Fc^2^)/3'
_refine_ls_weighting_scheme calc
_refine_ls_wR_factor_gt 0.0622
_refine_ls_wR_factor_ref 0.0649
_reflns_number_gt 4592
_reflns_number_total 5333
_reflns_threshold_expression I>2\s(I)
_cod_data_source_file om6176.cif
_cod_data_source_block I
_cod_depositor_comments
;
The following automatic conversions were performed:
'_symmetry_cell_setting' value 'Triclinic' changed to 'triclinic'
according to '/home/saulius/struct/CIF-dictionaries/cif_core.dic'
dictionary named 'cif_core.dic' version 2.4.1 from 2010-06-29.

Automatic conversion script
Id: cif_fix_enum 1527 2010-12-29 10:47:43Z saulius 

The following automatic conversions were performed:

'_symmetry_cell_setting' value 'Triclinic' changed to 'triclinic'
according to /home/saulius/struct/CIF-dictionaries/cif_core.dic
dictionary named 'cif_core.dic' version 2.4.1 from 2010-06-29.

Automatic conversion script
Id: cif_fix_values 1715 2011-07-08 13:25:40Z adriana 
;
_cod_database_code 2202866
_cod_database_fobs_code 2202866

loop_
_symmetry_equiv_pos_as_xyz
'x, y, z'
'-x, -y, -z'

loop_
_atom_site_label
_atom_site_fract_x
_atom_site_fract_y
_atom_site_fract_z
_atom_site_U_iso_or_equiv
_atom_site_adp_type
_atom_site_calc_flag
_atom_site_refinement_flags
_atom_site_occupancy
_atom_site_disorder_assembly
_atom_site_disorder_group
_atom_site_type_symbol
Fe1 0.0000 0.5000 0.5000 0.01361(8) Uani d S 1 . . Fe
S1 0.10779(5) 0.33499(4) 0.39173(4) 0.01826(10) Uani d . 1 . . S
S2 -0.00776(5) 0.37392(4) 0.65879(4) 0.01752(9) Uani d . 1 . . S
S3 0.24629(5) 0.50261(4) 0.53612(4) 0.01883(10) Uani d . 1 . . S
C1 0.1449(2) 0.39865(19) 0.74216(16) 0.0218(4) Uani d . 1 . . C
H1A 0.1008 0.4769 0.7821 0.026 Uiso calc R 1 . . H
H1B 0.1729 0.3314 0.8024 0.026 Uiso calc R 1 . . H
C2 0.2949(2) 0.40335(19) 0.66720(17) 0.0228(4) Uani d . 1 . . C
H2B 0.3556 0.3192 0.6447 0.027 Uiso calc R 1 . . H
H2A 0.3633 0.4350 0.7124 0.027 Uiso calc R 1 . . H
C3 0.3736(2) 0.4092(2) 0.42241(17) 0.0247(4) Uani d . 1 . . C
H3B 0.3704 0.4601 0.3491 0.030 Uiso calc R 1 . . H
H3A 0.4851 0.3833 0.4441 0.030 Uiso calc R 1 . . H
C4 0.3237(2) 0.29531(19) 0.40196(17) 0.0232(4) Uani d . 1 . . C
H4B 0.3541 0.2337 0.4667 0.028 Uiso calc R 1 . . H
H4A 0.3802 0.2584 0.3292 0.028 Uiso calc R 1 . . H
C5 0.0564(3) 0.21273(18) 0.48285(18) 0.0243(4) Uani d . 1 . . C
H5A -0.0578 0.2195 0.4781 0.029 Uiso calc R 1 . . H
H5B 0.1200 0.1322 0.4532 0.029 Uiso calc R 1 . . H
C6 0.0867(2) 0.21777(17) 0.60848(17) 0.0230(4) Uani d . 1 . . C
H6B 0.2030 0.1950 0.6161 0.028 Uiso calc R 1 . . H
H6A 0.0423 0.1582 0.6570 0.028 Uiso calc R 1 . . H
Fe2 0.0000 0.0000 0.0000 0.01309(8) Uani d S 1 . . Fe
S4 0.08608(5) -0.04736(4) -0.18516(4) 0.01747(9) Uani d . 1 . . S
S5 0.04576(5) -0.20238(4) 0.04961(4) 0.01756(9) Uani d . 1 . . S
S6 0.25281(5) -0.01284(4) 0.03583(4) 0.01659(9) Uani d . 1 . . S
C7 0.1230(2) -0.28424(17) -0.08465(17) 0.0237(4) Uani d . 1 . . C
H7A 0.2411 -0.3111 -0.0894 0.028 Uiso calc R 1 . . H
H7B 0.0855 -0.3585 -0.0833 0.028 Uiso calc R 1 . . H
C8 0.0673(2) -0.20204(18) -0.19052(17) 0.0229(4) Uani d . 1 . . C
H8A -0.0459 -0.1965 -0.1979 0.027 Uiso calc R 1 . . H
H8B 0.1303 -0.2405 -0.2607 0.027 Uiso calc R 1 . . H
C9 0.3035(2) -0.07575(19) -0.19587(16) 0.0217(4) Uani d . 1 . . C
H9A 0.3557 -0.1642 -0.1796 0.026 Uiso calc R 1 . . H
H9B 0.3410 -0.0535 -0.2756 0.026 Uiso calc R 1 . . H
C10 0.3493(2) -0.00022(19) -0.10977(17) 0.0222(4) Uani d . 1 . . C
H10A 0.3195 0.0872 -0.1376 0.027 Uiso calc R 1 . . H
H10B 0.4665 -0.0279 -0.1061 0.027 Uiso calc R 1 . . H
C11 0.3464(2) -0.17570(17) 0.07298(17) 0.0200(4) Uani d . 1 . . C
H11A 0.3999 -0.2179 0.0018 0.024 Uiso calc R 1 . . H
H11B 0.4287 -0.1827 0.1276 0.024 Uiso calc R 1 . . H
C12 0.2244(2) -0.23779(17) 0.12791(16) 0.0201(4) Uani d . 1 . . C
H12A 0.1936 -0.2117 0.2087 0.024 Uiso calc R 1 . . H
H12B 0.2737 -0.3279 0.1311 0.024 Uiso calc R 1 . . H
Cl1 0.30207(6) 0.38295(4) 0.06047(4) 0.02500(11) Uani d . 1 . . Cl
O1 0.3533(2) 0.42020(17) -0.05372(14) 0.0420(4) Uani d . 1 . . O
O2 0.1616(2) 0.47322(17) 0.10453(19) 0.0544(5) Uani d . 1 . . O
O3 0.4290(2) 0.3686(2) 0.13454(16) 0.0523(5) Uani d . 1 . . O
O4 0.2706(3) 0.26688(18) 0.0576(2) 0.0699(7) Uani d . 1 . . O
Cl2 0.34074(6) -0.11507(5) 0.40054(4) 0.02949(12) Uani d . 1 . . Cl
O5 0.2244(2) -0.03581(17) 0.32941(16) 0.0493(5) Uani d . 1 . . O
O6 0.4977(2) -0.11091(17) 0.35675(19) 0.0475(5) Uani d . 1 . . O
O7 0.3077(3) -0.0775(3) 0.51736(17) 0.0751(8) Uani d . 1 . . O
O8 0.3329(2) -0.24011(17) 0.39528(18) 0.0462(4) Uani d . 1 . . O

loop_
_atom_site_aniso_label
_atom_site_aniso_U_11
_atom_site_aniso_U_22
_atom_site_aniso_U_33
_atom_site_aniso_U_12
_atom_site_aniso_U_13
_atom_site_aniso_U_23
Fe1 0.01319(16) 0.01318(16) 0.01443(16) -0.00380(13) -0.00159(12) 0.00028(13)
S1 0.0199(2) 0.0169(2) 0.0172(2) -0.00342(17) -0.00225(16) -0.00204(17)
S2 0.0178(2) 0.0172(2) 0.0170(2) -0.00497(17) -0.00073(16) 0.00171(16)
S3 0.0160(2) 0.0215(2) 0.0201(2) -0.00706(17) -0.00296(16) 0.00073(17)
C1 0.0213(9) 0.0261(10) 0.0170(8) -0.0047(8) -0.0042(7) 0.0005(7)
C2 0.0188(9) 0.0278(10) 0.0202(9) -0.0032(8) -0.0068(7) 0.0021(8)
C3 0.0155(9) 0.0343(11) 0.0221(9) -0.0052(8) 0.0015(7) 0.0007(8)
C4 0.0164(9) 0.0276(10) 0.0208(9) 0.0005(8) 0.0018(7) -0.0019(8)
C5 0.0301(10) 0.0160(9) 0.0283(10) -0.0087(8) -0.0017(8) -0.0022(8)
C6 0.0266(10) 0.0147(8) 0.0253(10) -0.0040(7) 0.0003(8) 0.0026(7)
Fe2 0.01195(16) 0.01345(16) 0.01425(17) -0.00399(13) -0.00220(12) -0.00002(13)
S4 0.0166(2) 0.0201(2) 0.0155(2) -0.00447(17) -0.00337(16) 0.00013(17)
S5 0.0180(2) 0.0152(2) 0.0202(2) -0.00575(16) -0.00237(16) 0.00045(17)
S6 0.0139(2) 0.0186(2) 0.0183(2) -0.00575(16) -0.00336(16) -0.00028(17)
C7 0.0284(10) 0.0168(9) 0.0261(10) -0.0053(8) -0.0033(8) -0.0057(8)
C8 0.0251(10) 0.0232(9) 0.0229(9) -0.0087(8) -0.0035(7) -0.0079(8)
C9 0.0153(8) 0.0302(10) 0.0179(9) -0.0050(7) 0.0009(7) 0.0007(8)
C10 0.0174(9) 0.0276(10) 0.0222(9) -0.0088(8) -0.0004(7) 0.0037(8)
C11 0.0163(8) 0.0194(9) 0.0219(9) -0.0011(7) -0.0041(7) 0.0018(7)
C12 0.0218(9) 0.0189(9) 0.0190(9) -0.0046(7) -0.0055(7) 0.0043(7)
Cl1 0.0231(2) 0.0201(2) 0.0295(2) -0.00415(18) 0.00428(18) -0.00343(19)
O1 0.0421(10) 0.0510(11) 0.0236(8) -0.0009(8) 0.0001(7) 0.0034(7)
O2 0.0432(11) 0.0352(10) 0.0678(13) 0.0074(8) 0.0245(10) -0.0081(9)
O3 0.0500(11) 0.0745(14) 0.0290(9) -0.0097(10) -0.0118(8) -0.0011(9)
O4 0.0516(13) 0.0328(10) 0.128(2) -0.0236(9) 0.0269(13) -0.0229(12)
Cl2 0.0218(2) 0.0371(3) 0.0235(2) 0.0040(2) -0.00704(18) -0.0057(2)
O5 0.0474(11) 0.0436(10) 0.0435(10) 0.0193(8) -0.0279(9) -0.0148(8)
O6 0.0299(9) 0.0364(9) 0.0743(14) -0.0093(7) -0.0015(9) 0.0059(9)
O7 0.0717(15) 0.106(2) 0.0287(10) 0.0142(14) -0.0152(10) -0.0267(11)
O8 0.0331(9) 0.0423(10) 0.0636(12) -0.0131(8) -0.0052(8) 0.0068(9)

loop_
_atom_type_symbol
_atom_type_description
_atom_type_scat_dispersion_real
_atom_type_scat_dispersion_imag
_atom_type_scat_source
C C 0.0033 0.0016 'International Tables Vol C Tables 4.2.6.8 and 6.1.1.4'
H H 0.0000 0.0000 'International Tables Vol C Tables 4.2.6.8 and 6.1.1.4'
O O 0.0106 0.0060 'International Tables Vol C Tables 4.2.6.8 and 6.1.1.4'
S S 0.1246 0.1234 'International Tables Vol C Tables 4.2.6.8 and 6.1.1.4'
Cl Cl 0.1484 0.1585 'International Tables Vol C Tables 4.2.6.8 and 6.1.1.4'
Fe Fe 0.3463 0.8444 'International Tables Vol C Tables 4.2.6.8 and 6.1.1.4'

loop_
_geom_angle_atom_site_label_1
_geom_angle_atom_site_label_2
_geom_angle_atom_site_label_3
_geom_angle_site_symmetry_1
_geom_angle_site_symmetry_3
_geom_angle
S1 Fe1 S1 . 2_566 180.000(19)
S1 Fe1 S3 . 2_566 90.079(17)
S1 Fe1 S3 2_566 2_566 89.921(17)
S1 Fe1 S3 . . 89.921(17)
S1 Fe1 S3 2_566 . 90.079(17)
S3 Fe1 S3 2_566 . 180.0
S1 Fe1 S2 . 2_566 90.266(16)
S1 Fe1 S2 2_566 2_566 89.734(16)
S3 Fe1 S2 2_566 2_566 89.625(16)
S3 Fe1 S2 . 2_566 90.375(16)
S1 Fe1 S2 . . 89.734(16)
S1 Fe1 S2 2_566 . 90.266(16)
S3 Fe1 S2 2_566 . 90.375(16)
S3 Fe1 S2 . . 89.625(16)
S2 Fe1 S2 2_566 . 180.0
C5 S1 C4 . . 101.48(10)
C5 S1 Fe1 . . 102.13(7)
C4 S1 Fe1 . . 106.00(7)
C1 S2 C6 . . 102.19(9)
C1 S2 Fe1 . . 102.56(7)
C6 S2 Fe1 . . 105.18(7)
C3 S3 C2 . . 102.38(9)
C3 S3 Fe1 . . 102.73(7)
C2 S3 Fe1 . . 105.95(6)
C2 C1 S2 . . 112.73(13)
C2 C1 H1A . . 109.0
S2 C1 H1A . . 109.0
C2 C1 H1B . . 109.0
S2 C1 H1B . . 109.0
H1A C1 H1B . . 107.8
C1 C2 S3 . . 111.10(13)
C1 C2 H2B . . 109.4
S3 C2 H2B . . 109.4
C1 C2 H2A . . 109.4
S3 C2 H2A . . 109.4
H2B C2 H2A . . 108.0
C4 C3 S3 . . 112.97(13)
C4 C3 H3B . . 109.0
S3 C3 H3B . . 109.0
C4 C3 H3A . . 109.0
S3 C3 H3A . . 109.0
H3B C3 H3A . . 107.8
C3 C4 S1 . . 110.65(13)
C3 C4 H4B . . 109.5
S1 C4 H4B . . 109.5
C3 C4 H4A . . 109.5
S1 C4 H4A . . 109.5
H4B C4 H4A . . 108.1
C6 C5 S1 . . 112.22(13)
C6 C5 H5A . . 109.2
S1 C5 H5A . . 109.2
C6 C5 H5B . . 109.2
S1 C5 H5B . . 109.2
H5A C5 H5B . . 107.9
C5 C6 S2 . . 109.70(13)
C5 C6 H6B . . 109.7
S2 C6 H6B . . 109.7
C5 C6 H6A . . 109.7
S2 C6 H6A . . 109.7
H6B C6 H6A . . 108.2
S4 Fe2 S4 . 2 180.000(8)
S4 Fe2 S5 . 2 90.412(16)
S4 Fe2 S5 2 2 89.588(16)
S4 Fe2 S5 . . 89.588(16)
S4 Fe2 S5 2 . 90.412(16)
S5 Fe2 S5 2 . 180.000(7)
S4 Fe2 S6 . 2 90.575(16)
S4 Fe2 S6 2 2 89.425(16)
S5 Fe2 S6 2 2 89.604(16)
S5 Fe2 S6 . 2 90.396(16)
S4 Fe2 S6 . . 89.425(16)
S4 Fe2 S6 2 . 90.575(16)
S5 Fe2 S6 2 . 90.396(16)
S5 Fe2 S6 . . 89.604(16)
S6 Fe2 S6 2 . 180.00(2)
C8 S4 C9 . . 101.95(9)
C8 S4 Fe2 . . 102.73(7)
C9 S4 Fe2 . . 106.19(6)
C12 S5 C7 . . 101.59(9)
C12 S5 Fe2 . . 103.24(6)
C7 S5 Fe2 . . 106.18(7)
C10 S6 C11 . . 100.08(9)
C10 S6 Fe2 . . 102.62(6)
C11 S6 Fe2 . . 105.62(6)
C8 C7 S5 . . 110.81(13)
C8 C7 H7A . . 109.5
S5 C7 H7A . . 109.5
C8 C7 H7B . . 109.5
S5 C7 H7B . . 109.5
H7A C7 H7B . . 108.1
C7 C8 S4 . . 113.61(13)
C7 C8 H8A . . 108.8
S4 C8 H8A . . 108.8
C7 C8 H8B . . 108.8
S4 C8 H8B . . 108.8
H8A C8 H8B . . 107.7
C10 C9 S4 . . 110.16(13)
C10 C9 H9A . . 109.6
S4 C9 H9A . . 109.6
C10 C9 H9B . . 109.6
S4 C9 H9B . . 109.6
H9A C9 H9B . . 108.1
C9 C10 S6 . . 112.71(13)
C9 C10 H10A . . 109.1
S6 C10 H10A . . 109.1
C9 C10 H10B . . 109.1
S6 C10 H10B . . 109.1
H10A C10 H10B . . 107.8
C12 C11 S6 . . 111.25(13)
C12 C11 H11A . . 109.4
S6 C11 H11A . . 109.4
C12 C11 H11B . . 109.4
S6 C11 H11B . . 109.4
H11A C11 H11B . . 108.0
C11 C12 S5 . . 113.08(13)
C11 C12 H12A . . 109.0
S5 C12 H12A . . 109.0
C11 C12 H12B . . 109.0
S5 C12 H12B . . 109.0
H12A C12 H12B . . 107.8
O4 Cl1 O1 . . 109.62(14)
O4 Cl1 O2 . . 110.05(12)
O1 Cl1 O2 . . 110.32(12)
O4 Cl1 O3 . . 108.30(15)
O1 Cl1 O3 . . 108.49(11)
O2 Cl1 O3 . . 110.02(13)
O7 Cl2 O6 . . 110.30(14)
O7 Cl2 O5 . . 109.62(12)
O6 Cl2 O5 . . 109.88(12)
O7 Cl2 O8 . . 110.06(15)
O6 Cl2 O8 . . 108.34(11)
O5 Cl2 O8 . . 108.61(11)

loop_
_geom_bond_atom_site_label_1
_geom_bond_atom_site_label_2
_geom_bond_site_symmetry_2
_geom_bond_distance
_geom_bond_publ_flag
Fe1 S1 . 2.2508(4) ?
Fe1 S1 2_566 2.2508(4) ?
Fe1 S3 2_566 2.2534(4) ?
Fe1 S3 . 2.2534(4) ?
Fe1 S2 2_566 2.2568(4) ?
Fe1 S2 . 2.2568(4) ?
S1 C5 . 1.819(2) ?
S1 C4 . 1.8318(19) ?
S2 C1 . 1.8241(19) ?
S2 C6 . 1.8387(19) ?
S3 C3 . 1.826(2) ?
S3 C2 . 1.834(2) ?
C1 C2 . 1.517(3) ?
C1 H1A . 0.9900 ?
C1 H1B . 0.9900 ?
C2 H2B . 0.9900 ?
C2 H2A . 0.9900 ?
C3 C4 . 1.524(3) ?
C3 H3B . 0.9900 ?
C3 H3A . 0.9900 ?
C4 H4B . 0.9900 ?
C4 H4A . 0.9900 ?
C5 C6 . 1.514(3) ?
C5 H5A . 0.9900 ?
C5 H5B . 0.9900 ?
C6 H6B . 0.9900 ?
C6 H6A . 0.9900 ?
Fe2 S4 . 2.2523(4) ?
Fe2 S4 2 2.2523(4) ?
Fe2 S5 2 2.2597(4) ?
Fe2 S5 . 2.2597(4) ?
Fe2 S6 2 2.2613(4) ?
Fe2 S6 . 2.2613(4) ?
S4 C8 . 1.820(2) ?
S4 C9 . 1.8358(19) ?
S5 C12 . 1.8199(19) ?
S5 C7 . 1.839(2) ?
S6 C10 . 1.8262(19) ?
S6 C11 . 1.8338(19) ?
C7 C8 . 1.518(3) ?
C7 H7A . 0.9900 ?
C7 H7B . 0.9900 ?
C8 H8A . 0.9900 ?
C8 H8B . 0.9900 ?
C9 C10 . 1.517(3) ?
C9 H9A . 0.9900 ?
C9 H9B . 0.9900 ?
C10 H10A . 0.9900 ?
C10 H10B . 0.9900 ?
C11 C12 . 1.514(3) ?
C11 H11A . 0.9900 ?
C11 H11B . 0.9900 ?
C12 H12A . 0.9900 ?
C12 H12B . 0.9900 ?
Cl1 O4 . 1.4285(19) ?
Cl1 O1 . 1.4293(17) ?
Cl1 O2 . 1.4329(16) ?
Cl1 O3 . 1.4396(19) ?
Cl2 O7 . 1.4257(19) ?
Cl2 O6 . 1.4341(18) ?
Cl2 O5 . 1.4359(17) ?
Cl2 O8 . 1.4495(19) ?
